data_4060934
loop_
_publ_author_name
'Viciano, M\'onica'
'Poyatos, Macarena'
'Sana\'u, Mercedes'
'Peris, Eduardo'
'Rossin, Andrea'
'Ujaque, Gregori'
'Lled\'os, Agust\'i'

_publ_section_title
;
 C--H Oxidative Addition of Bisimidazolium Salts to Iridium and
 Rhodium Complexes, and N-Heterocyclic Carbene Generation. A Combined
 Experimental and Theoretical Study
;
_journal_coden_ASTM ORGND7
_journal_issue 5
_journal_name_full Organometallics
_journal_page_first 1120
_journal_page_last 1134
_journal_paper_doi 10.1021/om051004l
_journal_volume 25
_journal_year 2006
_chemical_formula_sum 'C22 H34 Cl3 F6 Ir2 N8 O0.5 P'
_chemical_formula_weight 1054.29
_space_group_IT_number 14
_symmetry_cell_setting monoclinic
_symmetry_space_group_name_Hall '-P 2yn'
_symmetry_space_group_name_H-M 'P 1 21/n 1'
_cell_angle_alpha 90.00
_cell_angle_beta 107.8910(10)
_cell_angle_gamma 90.00
_cell_formula_units_Z 4
_cell_length_a 13.4804(8)
_cell_length_b 18.1685(11)
_cell_length_c 16.8361(11)
_cell_measurement_temperature 273(2)
_cell_volume 3924.1(4)
_diffrn_ambient_temperature 273(2)
_exptl_crystal_density_diffrn 1.785
_cod_duplicate_entry 4074921
_cod_depositor_comments
;
The following automatic conversions were performed:
'_symmetry_cell_setting' value 'Monoclinic' changed to 'monoclinic'
according to '/home/saulius/struct/CIF-dictionaries/cif_core.dic'
dictionary named 'cif_core.dic' version 2.4.1 from 2010-06-29.

Automatic conversion script
Id: cif_fix_enum 1527 2010-12-29 10:47:43Z saulius 
;
_cod_original_sg_symbol_H-M 'P 21/n'
_cod_original_formula_sum 'C22 H34 Cl3 F6 Ir2 N8 O0.50 P'
_cod_database_code 4060934

loop_
_symmetry_equiv_pos_as_xyz
'x, y, z'
'-x+1/2, y+1/2, -z+1/2'
'-x, -y, -z'
'x-1/2, -y-1/2, z-1/2'

loop_
_atom_site_label
_atom_site_type_symbol
_atom_site_fract_x
_atom_site_fract_y
_atom_site_fract_z
_atom_site_U_iso_or_equiv
_atom_site_adp_type
_atom_site_occupancy
_atom_site_symmetry_multiplicity
_atom_site_calc_flag
_atom_site_refinement_flags
_atom_site_disorder_assembly
_atom_site_disorder_group
Ir1 Ir 0.29273(7) 0.03901(5) 0.04563(6) 0.0392(3) Uani 1 1 d . . .
P1 P 0.2917(6) 0.1088(5) 0.5024(5) 0.067(2) Uani 1 1 d . . .
C2 C 0.3643(18) 0.0179(14) 0.1626(16) 0.054(7) Uani 1 1 d . . .
F1 F 0.2361(18) 0.1751(14) 0.5293(15) 0.159(10) Uani 1 1 d . . .
N1 N 0.1431(19) 0.2264(13) -0.2424(14) 0.080(8) Uani 1 1 d . . .
Ir2 Ir 0.27448(7) 0.19305(5) -0.06550(6) 0.0425(3) Uani 1 1 d . . .
H2 H 0.333(13) 0.211(9) -0.123(10) 0.03(5) Uiso 1 1 d . . .
N2 N 0.0781(17) 0.2794(13) -0.1428(19) 0.081(8) Uani 1 1 d . . .
F2 F 0.3099(18) 0.1587(13) 0.4330(12) 0.144(9) Uani 1 1 d . . .
C6 C 0.496(3) -0.0216(16) 0.2781(16) 0.072(9) Uani 1 1 d . . .
H6 H 0.5584 -0.0409 0.3119 0.087 Uiso 1 1 calc R . .
N3 N 0.3082(18) 0.3440(15) 0.0056(15) 0.074(7) Uani 1 1 d . . .
F3 F 0.392(2) 0.1421(15) 0.5673(16) 0.190(12) Uani 1 1 d . . .
C8 C 0.415(2) 0.0056(19) 0.3030(14) 0.085(11) Uani 1 1 d . . .
H8 H 0.4117 0.0066 0.3575 0.102 Uiso 1 1 calc R . .
N4 N 0.4335(17) 0.3114(13) -0.0363(15) 0.072(7) Uani 1 1 d . . .
F4 F 0.1836(17) 0.0820(15) 0.4385(14) 0.161(10) Uani 1 1 d . . .
N5 N 0.4632(16) -0.0141(12) 0.1901(12) 0.058(6) Uani 1 1 d . . .
F5 F 0.342(3) 0.0402(17) 0.474(2) 0.224(16) Uani 1 1 d . . .
N6 N 0.3397(15) 0.0309(11) 0.2343(12) 0.049(5) Uani 1 1 d . . .
C9 C 0.248(2) 0.0655(18) 0.2358(18) 0.083(10) Uani 1 1 d . . .
H9A H 0.2342 0.1050 0.1951 0.100 Uiso 1 1 calc R . .
H9B H 0.2617 0.0885 0.2902 0.100 Uiso 1 1 calc R . .
F6 F 0.280(2) 0.0573(16) 0.5765(17) 0.189(12) Uani 1 1 d . . .
N7 N 0.1127(17) -0.0427(15) 0.0837(13) 0.075(8) Uani 1 1 d . . .
C13 C 0.3384(19) 0.2859(16) -0.0301(19) 0.069(9) Uani 1 1 d . . .
N8 N 0.1858(16) -0.1090(12) 0.0097(13) 0.061(6) Uani 1 1 d . . .
C12 C 0.1596(19) 0.2355(13) -0.1527(15) 0.052(7) Uani 1 1 d . . .
Cl1 Cl 0.2117(5) 0.0663(3) -0.1036(3) 0.0478(15) Uani 1 1 d . . .
C21 C 0.114(2) 0.3612(18) -0.030(2) 0.085(10) Uani 1 1 d . . .
H21A H 0.1245 0.3945 -0.0717 0.101 Uiso 1 1 calc R . .
H21B H 0.0713 0.3875 -0.0022 0.101 Uiso 1 1 calc R . .
Cl2 Cl 0.4223(4) 0.1311(3) 0.0346(4) 0.0524(16) Uani 1 1 d . . .
Cl3 Cl 0.1977(5) 0.1625(4) 0.0524(4) 0.0537(17) Uani 1 1 d . . .
C19 C 0.374(2) 0.405(2) 0.022(3) 0.118(14) Uani 1 1 d . . .
H19 H 0.3647 0.4501 0.0444 0.142 Uiso 1 1 calc R . .
C17 C 0.458(3) 0.3812(16) -0.004(2) 0.100(12) Uani 1 1 d . . .
H17 H 0.5180 0.4075 -0.0003 0.120 Uiso 1 1 calc R . .
C15 C 0.499(2) 0.2644(17) -0.073(2) 0.107(13) Uani 1 1 d . . .
H15A H 0.5189 0.2205 -0.0403 0.161 Uiso 1 1 calc R . .
H15B H 0.5604 0.2911 -0.0733 0.161 Uiso 1 1 calc R . .
H15C H 0.4599 0.2514 -0.1292 0.161 Uiso 1 1 calc R . .
C4 C 0.532(2) -0.0403(19) 0.1426(18) 0.094(11) Uani 1 1 d . . .
H4A H 0.4938 -0.0719 0.0982 0.141 Uiso 1 1 calc R . .
H4B H 0.5897 -0.0671 0.1792 0.141 Uiso 1 1 calc R . .
H4C H 0.5584 0.0011 0.1198 0.141 Uiso 1 1 calc R . .
C10 C 0.148(2) 0.0232(19) 0.2202(17) 0.087(10) Uani 1 1 d . . .
H10A H 0.1646 -0.0262 0.2420 0.104 Uiso 1 1 calc R . .
H10B H 0.1061 0.0464 0.2506 0.104 Uiso 1 1 calc R . .
C11 C 0.0859(19) 0.0184(17) 0.1302(16) 0.067(9) Uani 1 1 d . . .
H11A H 0.0129 0.0142 0.1264 0.080 Uiso 1 1 calc R . .
H11B H 0.0944 0.0642 0.1033 0.080 Uiso 1 1 calc R . .
C1 C 0.193(2) -0.0400(13) 0.0472(13) 0.053(7) Uani 1 1 d . . .
C16 C 0.047(3) 0.261(3) -0.301(4) 0.19(3) Uani 1 1 d . . .
H16 H 0.0185 0.2618 -0.3585 0.224 Uiso 1 1 calc R . .
C18 C 0.012(3) 0.293(2) -0.229(4) 0.16(2) Uani 1 1 d . . .
H18 H -0.0486 0.3204 -0.2394 0.191 Uiso 1 1 calc R . .
C22 C 0.217(3) 0.3506(18) 0.0330(19) 0.090(10) Uani 1 1 d . . .
H22A H 0.2286 0.3917 0.0716 0.108 Uiso 1 1 calc R . .
H22B H 0.2131 0.3066 0.0645 0.108 Uiso 1 1 calc R . .
C7 C 0.060(2) -0.1121(18) 0.0683(17) 0.073(9) Uani 1 1 d . . .
H7 H 0.0051 -0.1274 0.0871 0.088 Uiso 1 1 calc R . .
C5 C 0.107(2) -0.1518(18) 0.0194(19) 0.078(10) Uani 1 1 d . . .
H5 H 0.0891 -0.1987 -0.0025 0.094 Uiso 1 1 calc R . .
C3 C 0.256(3) -0.1378(15) -0.0337(18) 0.091(11) Uani 1 1 d . . .
H3A H 0.2823 -0.1849 -0.0107 0.137 Uiso 1 1 calc R . .
H3B H 0.3132 -0.1044 -0.0269 0.137 Uiso 1 1 calc R . .
H3C H 0.2189 -0.1432 -0.0920 0.137 Uiso 1 1 calc R . .
C20 C 0.048(2) 0.2989(16) -0.0767(19) 0.066(8) Uani 1 1 d . . .
H20A H 0.0549 0.2570 -0.0398 0.080 Uiso 1 1 calc R . .
H20B H -0.0243 0.3137 -0.0954 0.080 Uiso 1 1 calc R . .
C14 C 0.210(3) 0.189(2) -0.285(2) 0.132(16) Uani 1 1 d . . .
H14A H 0.2626 0.2222 -0.2906 0.198 Uiso 1 1 calc R . .
H14B H 0.1686 0.1722 -0.3388 0.198 Uiso 1 1 calc R . .
H14C H 0.2434 0.1471 -0.2519 0.198 Uiso 1 1 calc R . .
H1 H 0.354(13) -0.035(9) 0.008(10) 0.03(5) Uiso 1 1 d . . .
O1 O 0.903(4) 0.072(4) 0.282(3) 0.27(5) Uani 0.50 1 d P . .

loop_
_atom_site_aniso_label
_atom_site_aniso_U_11
_atom_site_aniso_U_22
_atom_site_aniso_U_33
_atom_site_aniso_U_23
_atom_site_aniso_U_13
_atom_site_aniso_U_12
Ir1 0.0385(5) 0.0384(6) 0.0377(5) -0.0008(5) 0.0071(4) 0.0020(4)
P1 0.063(5) 0.078(6) 0.062(5) 0.008(5) 0.022(4) 0.008(4)
C2 0.043(15) 0.052(18) 0.069(18) -0.015(14) 0.021(14) -0.017(12)
F1 0.15(2) 0.18(2) 0.17(2) -0.071(18) 0.067(17) 0.058(17)
N1 0.094(18) 0.068(17) 0.062(16) 0.048(14) 0.001(14) 0.013(14)
Ir2 0.0408(6) 0.0392(6) 0.0474(6) 0.0016(5) 0.0134(5) 0.0020(5)
N2 0.041(14) 0.053(16) 0.13(2) 0.043(17) 0.001(16) 0.029(12)
F2 0.17(2) 0.15(2) 0.107(15) 0.040(14) 0.037(15) -0.072(16)
C6 0.10(2) 0.07(2) 0.047(17) 0.007(15) 0.023(17) -0.024(17)
N3 0.060(16) 0.09(2) 0.086(18) -0.020(15) 0.042(14) -0.020(15)
F3 0.15(2) 0.19(3) 0.16(2) 0.02(2) -0.051(18) -0.06(2)
C8 0.08(2) 0.15(3) 0.011(12) 0.026(16) 0.000(14) -0.01(2)
N4 0.060(15) 0.056(15) 0.095(18) -0.018(14) 0.017(13) 0.014(12)
F4 0.124(19) 0.19(3) 0.138(19) 0.016(18) -0.001(15) -0.059(17)
N5 0.057(14) 0.068(16) 0.037(12) -0.002(11) -0.002(11) 0.001(11)
F5 0.29(4) 0.19(3) 0.24(3) 0.06(2) 0.17(3) 0.15(3)
N6 0.059(13) 0.048(13) 0.043(12) 0.007(11) 0.017(11) 0.001(10)
C9 0.09(2) 0.11(3) 0.07(2) 0.002(19) 0.057(19) -0.01(2)
F6 0.22(3) 0.19(3) 0.20(3) 0.09(2) 0.13(2) -0.01(2)
N7 0.053(14) 0.11(2) 0.057(14) 0.032(15) 0.012(12) -0.032(15)
C13 0.038(16) 0.08(2) 0.11(2) -0.010(19) 0.052(16) 0.000(14)
N8 0.062(15) 0.054(15) 0.063(15) -0.001(13) 0.013(12) 0.017(12)
C12 0.074(19) 0.037(15) 0.049(16) -0.005(12) 0.027(14) -0.005(13)
Cl1 0.056(4) 0.042(4) 0.042(3) -0.002(3) 0.010(3) 0.001(3)
C21 0.033(17) 0.12(3) 0.10(2) 0.00(2) 0.022(17) 0.012(17)
Cl2 0.044(4) 0.052(4) 0.053(4) -0.001(3) 0.002(3) -0.003(3)
Cl3 0.054(4) 0.057(4) 0.057(4) -0.003(3) 0.029(3) 0.007(3)
C19 0.05(2) 0.10(3) 0.20(4) -0.01(3) 0.03(2) 0.03(2)
C17 0.11(3) 0.04(2) 0.13(3) -0.01(2) 0.01(2) -0.013(18)
C15 0.054(19) 0.10(3) 0.19(4) -0.07(3) 0.07(2) -0.025(17)
C4 0.059(19) 0.14(3) 0.08(2) 0.02(2) 0.024(17) 0.04(2)
C10 0.10(3) 0.11(3) 0.06(2) -0.019(19) 0.038(19) 0.00(2)
C11 0.052(17) 0.09(2) 0.052(17) 0.032(16) 0.008(14) 0.038(16)
C1 0.075(18) 0.035(15) 0.025(12) 0.022(12) -0.020(12) 0.007(13)
C16 0.12(4) 0.18(5) 0.28(7) 0.16(5) 0.09(4) 0.11(4)
C18 0.06(2) 0.07(3) 0.34(7) 0.09(4) 0.05(4) 0.023(19)
C22 0.13(3) 0.07(2) 0.09(2) -0.024(19) 0.05(2) 0.02(2)
C7 0.045(17) 0.10(3) 0.07(2) 0.042(19) 0.006(15) -0.009(17)
C5 0.054(19) 0.08(2) 0.10(2) 0.01(2) 0.022(18) -0.046(17)
C3 0.17(3) 0.041(19) 0.09(2) -0.010(16) 0.08(2) -0.040(19)
C20 0.058(19) 0.06(2) 0.09(2) 0.012(18) 0.030(18) 0.014(15)
C14 0.17(4) 0.16(4) 0.08(2) 0.01(2) 0.05(3) 0.09(3)
O1 0.13(4) 0.55(12) 0.15(4) -0.33(7) 0.08(4) -0.17(6)

loop_
_geom_bond_atom_site_label_1
_geom_bond_atom_site_label_2
_geom_bond_distance
_geom_bond_site_symmetry_2
_geom_bond_publ_flag
Ir1 H1 1.80(17) . ?
Ir1 C2 1.95(3) . ?
Ir1 C1 1.97(3) . ?
Ir1 Cl1 2.463(6) . ?
Ir1 Cl2 2.466(6) . ?
Ir1 Cl3 2.602(6) . ?
P1 F2 1.557(19) . ?
P1 F1 1.56(2) . ?
P1 F5 1.56(2) . ?
P1 F3 1.57(2) . ?
P1 F4 1.60(2) . ?
P1 F6 1.60(2) . ?
C2 N6 1.37(3) . ?
C2 N5 1.40(3) . ?
N1 C12 1.47(3) . ?
N1 C14 1.48(4) . ?
N1 C16 1.50(4) . ?
Ir2 H2 1.45(16) . ?
Ir2 C13 1.91(3) . ?
Ir2 C12 1.94(3) . ?
Ir2 Cl2 2.452(6) . ?
Ir2 Cl1 2.468(6) . ?
Ir2 Cl3 2.565(6) . ?
N2 C20 1.34(3) . ?
N2 C12 1.41(3) . ?
N2 C18 1.47(5) . ?
C6 C8 1.38(4) . ?
C6 N5 1.42(3) . ?
N3 C13 1.34(3) . ?
N3 C19 1.39(4) . ?
N3 C22 1.44(3) . ?
C8 N6 1.36(3) . ?
N4 C17 1.38(3) . ?
N4 C13 1.40(3) . ?
N4 C15 1.49(3) . ?
N5 C4 1.48(3) . ?
N6 C9 1.40(3) . ?
C9 C10 1.50(4) . ?
N7 C1 1.40(3) . ?
N7 C7 1.43(3) . ?
N7 C11 1.47(3) . ?
N8 C5 1.36(3) . ?
N8 C1 1.39(3) . ?
N8 C3 1.46(3) . ?
C21 C22 1.48(4) . ?
C21 C20 1.50(4) . ?
C19 C17 1.39(4) . ?
C10 C11 1.49(3) . ?
C16 C18 1.54(7) . ?
C7 C5 1.39(4) . ?
